data_7713130
loop_
_publ_author_name
'Th&#xe9;ron, Benjamin'
'Vaillant-Coindard, Valentin'
'Balan, C&#xe9;dric'
'Rousselin, Yoann'
'Bayardon, J&#xe9;r&#xf4;me'
'Malacea-Kabbara, Raluca'
'Le Gendre, Pierre'

_publ_section_title
;
 Al and Zn phenoxy-amidine complexes for lactide ROP catalysis.
;
_journal_name_full 'Dalton transactions (Cambridge, England : 2003)'
_journal_paper_doi 10.1039/d3dt01216f
_journal_year 2023
_chemical_absolute_configuration ad
_chemical_formula_moiety 'C9 H12 N2 O'
_chemical_formula_sum 'C9 H12 N2 O'
_chemical_formula_weight 164.21
_space_group_crystal_system orthorhombic
_space_group_IT_number 43
_space_group_name_Hall 'F 2 -2d'
_space_group_name_H-M_alt 'F d d 2'
_atom_sites_solution_hydrogens geom
_atom_sites_solution_primary dual
_audit_creation_date 2020-11-19
_audit_creation_method
;
Olex2 1.3
(compiled 2020.07.31 svn.rc2a77460 for OlexSys, GUI svn.r6145)
;
_audit_update_record
;
2022-06-27 deposited with the CCDC.	2023-05-17 downloaded from the CCDC.
;
_cell_angle_alpha 90
_cell_angle_beta 90
_cell_angle_gamma 90
_cell_formula_units_Z 16
_cell_length_a 21.7702(6)
_cell_length_b 21.9570(6)
_cell_length_c 7.2513(2)
_cell_measurement_reflns_used 9915
_cell_measurement_temperature 100.0(1)
_cell_measurement_theta_max 66.86
_cell_measurement_theta_min 5.72
_cell_volume 3466.18(17)
_computing_cell_refinement 'SAINT V8.40B (Bruker, 2016)'
_computing_data_reduction 'SAINT V8.40B (Bruker, 2016)'
_computing_molecular_graphics 'Olex2 1.3 (Dolomanov et al., 2009)'
_computing_publication_material 'Olex2 1.3 (Dolomanov et al., 2009)'
_computing_structure_refinement 'SHELXL 2018/3 (Sheldrick, 2015)'
_computing_structure_solution 'SHELXT  (Sheldrick, 2015)'
_diffrn_ambient_temperature 100.0(1)
_diffrn_measured_fraction_theta_full 0.999
_diffrn_measured_fraction_theta_max 0.999
_diffrn_measurement_device_type 'Bruker D8 Venture (Cu)'
_diffrn_measurement_method '\f and \w scans'
_diffrn_radiation_type CuK\a
_diffrn_radiation_wavelength 1.54178
_diffrn_reflns_av_R_equivalents 0.0498
_diffrn_reflns_av_unetI/netI 0.0263
_diffrn_reflns_Laue_measured_fraction_full 0.999
_diffrn_reflns_Laue_measured_fraction_max 0.999
_diffrn_reflns_limit_h_max 25
_diffrn_reflns_limit_h_min -25
_diffrn_reflns_limit_k_max 26
_diffrn_reflns_limit_k_min -26
_diffrn_reflns_limit_l_max 7
_diffrn_reflns_limit_l_min -8
_diffrn_reflns_number 15105
_diffrn_reflns_point_group_measured_fraction_full 0.980
_diffrn_reflns_point_group_measured_fraction_max 0.980
_diffrn_reflns_theta_full 66.855
_diffrn_reflns_theta_max 66.855
_diffrn_reflns_theta_min 5.724
_diffrn_source_current 1.0
_diffrn_source_power 0.05
_diffrn_source_voltage 50.0
_diffrn_standards_number 0
_exptl_absorpt_coefficient_mu 0.677
_exptl_absorpt_correction_T_max 0.9021
_exptl_absorpt_correction_T_min 0.7393
_exptl_absorpt_correction_type multi-scan
_exptl_absorpt_process_details
;
SADABS-2016/2 (Bruker,2016) was used for absorption correction.
wR2(int) was 0.0868 before and 0.0704 after correction.
The Ratio of minimum to maximum transmission is 0.8195.
The \l/2 correction factor is Not present.
;
_exptl_crystal_colour 'clear light colourless'
_exptl_crystal_colour_lustre clear
_exptl_crystal_colour_modifier light
_exptl_crystal_colour_primary colourless
_exptl_crystal_density_diffrn 1.259
_exptl_crystal_description prism
_exptl_crystal_F_000 1408
_exptl_crystal_recrystallization_method 'The material was recrystallised from DCM by slow evaporation'
_exptl_crystal_size_max 0.693
_exptl_crystal_size_mid 0.094
_exptl_crystal_size_min 0.079
_refine_diff_density_max 0.138
_refine_diff_density_min -0.187
_refine_diff_density_rms 0.042
_refine_ls_abs_structure_details
;
 Flack x determined using 594 quotients [(I+)-(I-)]/[(I+)+(I-)]
 (Parsons, Flack and Wagner, Acta Cryst. B69 (2013) 249-259).
;
_refine_ls_abs_structure_Flack 0.13(15)
_refine_ls_extinction_method none
_refine_ls_goodness_of_fit_ref 1.072
_refine_ls_hydrogen_treatment constr
_refine_ls_matrix_type full
_refine_ls_number_parameters 112
_refine_ls_number_reflns 1510
_refine_ls_number_restraints 1
_refine_ls_restrained_S_all 1.071
_refine_ls_R_factor_all 0.0354
_refine_ls_R_factor_gt 0.0327
_refine_ls_shift/su_max 0.000
_refine_ls_shift/su_mean 0.000
_refine_ls_structure_factor_coef Fsqd
_refine_ls_weighting_details 'w=1/[\s^2^(Fo^2^)+(0.0440P)^2^+2.8786P] where P=(Fo^2^+2Fc^2^)/3'
_refine_ls_weighting_scheme calc
_refine_ls_wR_factor_gt 0.0778
_refine_ls_wR_factor_ref 0.0794
_reflns_Friedel_coverage 0.806
_reflns_Friedel_fraction_full 0.957
_reflns_Friedel_fraction_max 0.957
_reflns_number_gt 1429
_reflns_number_total 1510
_reflns_threshold_expression 'I > 2\s(I)'
_cod_data_source_file d3dt01216f2.cif
_cod_data_source_block compound_L1H
_cod_database_code 7713130
_shelx_shelxl_version_number 2018/3
_shelx_space_group_comment
;
The symmetry employed for this shelxl refinement is uniquely defined
by the following loop, which should always be used as a source of
symmetry information in preference to the above space-group names.
They are only intended as comments.
;
_shelx_estimated_absorpt_t_max 0.948
_shelx_estimated_absorpt_t_min 0.651
_olex2_refinement_description
;
1. Fixed Uiso
 At 1.2 times of:
  All C(H) groups
 At 1.5 times of:
  All C(H,H,H) groups, All O(H) groups
2.a Aromatic/amide H refined with riding coordinates:
 C3(H3), C4(H4), C5(H5), C6(H6), C7(H7)
2.b Idealised Me refined as rotating group:
 C8(H8A,H8B,H8C), C9(H9A,H9B,H9C)
2.c Idealised tetrahedral OH refined as rotating group:
 O1(H1)
;
_olex2_diffrn_ambient_temperature_device 'Oxford Cryosystems'
_olex2_exptl_crystal_mounting_method 'The crystal was mounted on a MITIGEN holder oil'
_olex2_submission_special_instructions 'No special instructions were received'

loop_
_space_group_symop_operation_xyz
'x, y, z'
'-x, -y, z'
'x+1/4, -y+1/4, z+1/4'
'-x+1/4, y+1/4, z+1/4'
'x, y+1/2, z+1/2'
'-x, -y+1/2, z+1/2'
'x+1/4, -y+3/4, z+3/4'
'-x+1/4, y+3/4, z+3/4'
'x+1/2, y, z+1/2'
'-x+1/2, -y, z+1/2'
'x+3/4, -y+1/4, z+3/4'
'-x+3/4, y+1/4, z+3/4'
'x+1/2, y+1/2, z'
'-x+1/2, -y+1/2, z'
'x+3/4, -y+3/4, z+1/4'
'-x+3/4, y+3/4, z+1/4'

loop_
_atom_site_label
_atom_site_type_symbol
_atom_site_fract_x
_atom_site_fract_y
_atom_site_fract_z
_atom_site_U_iso_or_equiv
_atom_site_adp_type
_atom_site_occupancy
_atom_site_site_symmetry_order
_atom_site_calc_flag
_atom_site_refinement_flags_posn
_atom_site_refinement_flags_adp
_atom_site_refinement_flags_occupancy
_atom_site_disorder_assembly
_atom_site_disorder_group
O1 O 0.28071(7) 0.81979(7) 0.2440(2) 0.0195(4) Uani 1 1 d . . . . .
H1 H 0.261493 0.800957 0.326733 0.029 Uiso 1 1 calc R U . . .
N1 N 0.31849(8) 0.72117(8) 0.4655(3) 0.0136(4) Uani 1 1 d . . . . .
N2 N 0.31003(9) 0.67424(9) 0.7518(3) 0.0189(5) Uani 1 1 d . . . . .
C1 C 0.36003(10) 0.74889(9) 0.3409(3) 0.0127(5) Uani 1 1 d . . . . .
C2 C 0.33856(10) 0.79669(9) 0.2293(3) 0.0138(5) Uani 1 1 d . . . . .
C3 C 0.37722(11) 0.82271(9) 0.0986(3) 0.0170(5) Uani 1 1 d . . . . .
H3 H 0.362335 0.854632 0.022295 0.020 Uiso 1 1 calc R U . . .
C4 C 0.43706(10) 0.80270(10) 0.0783(3) 0.0176(5) Uani 1 1 d . . . . .
H4 H 0.463073 0.821101 -0.010943 0.021 Uiso 1 1 calc R U . . .
C5 C 0.45914(10) 0.75592(10) 0.1877(4) 0.0165(5) Uani 1 1 d . . . . .
H5 H 0.500285 0.742214 0.174324 0.020 Uiso 1 1 calc R U . . .
C6 C 0.42063(10) 0.72917(10) 0.3173(3) 0.0150(5) Uani 1 1 d . . . . .
H6 H 0.435775 0.696804 0.391411 0.018 Uiso 1 1 calc R U . . .
C7 C 0.34089(10) 0.70489(10) 0.6226(3) 0.0142(5) Uani 1 1 d . . . . .
H7 H 0.382335 0.715471 0.648214 0.017 Uiso 1 1 calc R U . . .
C8 C 0.24839(11) 0.65209(12) 0.7182(4) 0.0240(6) Uani 1 1 d . . . . .
H8A H 0.250038 0.617141 0.634314 0.036 Uiso 1 1 calc R U . . .
H8B H 0.223696 0.684547 0.662470 0.036 Uiso 1 1 calc R U . . .
H8C H 0.229710 0.639584 0.835223 0.036 Uiso 1 1 calc R U . . .
C9 C 0.33965(12) 0.65563(12) 0.9220(4) 0.0244(6) Uani 1 1 d . . . . .
H9A H 0.378616 0.677519 0.935827 0.037 Uiso 1 1 calc R U . . .
H9B H 0.347553 0.611707 0.918590 0.037 Uiso 1 1 calc R U . . .
H9C H 0.312793 0.665109 1.026614 0.037 Uiso 1 1 calc R U . . .

loop_
_atom_site_aniso_label
_atom_site_aniso_U_11
_atom_site_aniso_U_22
_atom_site_aniso_U_33
_atom_site_aniso_U_23
_atom_site_aniso_U_13
_atom_site_aniso_U_12
O1 0.0152(8) 0.0213(8) 0.0219(10) 0.0090(7) 0.0057(7) 0.0060(7)
N1 0.0127(9) 0.0137(9) 0.0145(11) 0.0026(8) 0.0006(8) 0.0014(7)
N2 0.0166(10) 0.0242(10) 0.0160(12) 0.0073(9) -0.0007(8) -0.0005(8)
C1 0.0138(11) 0.0128(10) 0.0116(12) -0.0017(9) -0.0006(10) -0.0032(8)
C2 0.0148(11) 0.0139(10) 0.0125(13) -0.0023(9) -0.0009(10) 0.0021(8)
C3 0.0203(12) 0.0140(10) 0.0167(14) 0.0042(10) 0.0015(10) 0.0007(9)
C4 0.0166(12) 0.0181(11) 0.0182(15) 0.0024(10) 0.0050(10) -0.0034(9)
C5 0.0105(11) 0.0184(11) 0.0206(14) -0.0014(10) 0.0011(10) 0.0001(8)
C6 0.0140(11) 0.0137(10) 0.0174(15) 0.0004(9) -0.0031(10) -0.0001(8)
C7 0.0119(11) 0.0161(10) 0.0147(13) 0.0002(9) 0.0005(9) 0.0009(9)
C8 0.0183(12) 0.0288(13) 0.0247(15) 0.0083(12) 0.0019(11) -0.0048(10)
C9 0.0257(13) 0.0318(13) 0.0159(15) 0.0083(10) -0.0022(10) 0.0009(11)

loop_
_atom_type_symbol
_atom_type_description
_atom_type_scat_dispersion_real
_atom_type_scat_dispersion_imag
_atom_type_scat_source
C C 0.0181 0.0091 'International Tables Vol C Tables 4.2.6.8 and 6.1.1.4'
H H 0.0000 0.0000 'International Tables Vol C Tables 4.2.6.8 and 6.1.1.4'
N N 0.0311 0.0180 'International Tables Vol C Tables 4.2.6.8 and 6.1.1.4'
O O 0.0492 0.0322 'International Tables Vol C Tables 4.2.6.8 and 6.1.1.4'

loop_
_geom_angle_atom_site_label_1
_geom_angle_atom_site_label_2
_geom_angle_atom_site_label_3
_geom_angle
_geom_angle_site_symmetry_1
_geom_angle_site_symmetry_3
_geom_angle_publ_flag
C2 O1 H1 109.5 . . ?
C7 N1 C1 116.17(18) . . ?
C7 N2 C8 121.2(2) . . ?
C7 N2 C9 121.0(2) . . ?
C8 N2 C9 117.4(2) . . ?
C2 C1 N1 118.43(18) . . ?
C6 C1 N1 123.19(19) . . ?
C6 C1 C2 118.3(2) . . ?
O1 C2 C1 122.7(2) . . ?
O1 C2 C3 117.41(19) . . ?
C3 C2 C1 119.88(19) . . ?
C2 C3 H3 119.6 . . ?
C4 C3 C2 120.8(2) . . ?
C4 C3 H3 119.6 . . ?
C3 C4 H4 119.9 . . ?
C3 C4 C5 120.1(2) . . ?
C5 C4 H4 119.9 . . ?
C4 C5 H5 120.3 . . ?
C4 C5 C6 119.5(2) . . ?
C6 C5 H5 120.3 . . ?
C1 C6 H6 119.3 . . ?
C5 C6 C1 121.4(2) . . ?
C5 C6 H6 119.3 . . ?
N1 C7 N2 124.7(2) . . ?
N1 C7 H7 117.7 . . ?
N2 C7 H7 117.7 . . ?
N2 C8 H8A 109.5 . . ?
N2 C8 H8B 109.5 . . ?
N2 C8 H8C 109.5 . . ?
H8A C8 H8B 109.5 . . ?
H8A C8 H8C 109.5 . . ?
H8B C8 H8C 109.5 . . ?
N2 C9 H9A 109.5 . . ?
N2 C9 H9B 109.5 . . ?
N2 C9 H9C 109.5 . . ?
H9A C9 H9B 109.5 . . ?
H9A C9 H9C 109.5 . . ?
H9B C9 H9C 109.5 . . ?

loop_
_geom_bond_atom_site_label_1
_geom_bond_atom_site_label_2
_geom_bond_distance
_geom_bond_site_symmetry_2
_geom_bond_publ_flag
O1 H1 0.8400 . ?
O1 C2 1.362(3) . ?
N1 C1 1.416(3) . ?
N1 C7 1.290(3) . ?
N2 C7 1.335(3) . ?
N2 C8 1.448(3) . ?
N2 C9 1.452(3) . ?
C1 C2 1.405(3) . ?
C1 C6 1.399(3) . ?
C2 C3 1.390(3) . ?
C3 H3 0.9500 . ?
C3 C4 1.383(3) . ?
C4 H4 0.9500 . ?
C4 C5 1.384(3) . ?
C5 H5 0.9500 . ?
C5 C6 1.389(3) . ?
C6 H6 0.9500 . ?
C7 H7 0.9500 . ?
C8 H8A 0.9800 . ?
C8 H8B 0.9800 . ?
C8 H8C 0.9800 . ?
C9 H9A 0.9800 . ?
C9 H9B 0.9800 . ?
C9 H9C 0.9800 . ?

loop_
_geom_hbond_atom_site_label_D
_geom_hbond_atom_site_label_H
_geom_hbond_atom_site_label_A
_geom_hbond_distance_DH
_geom_hbond_distance_HA
_geom_hbond_distance_DA
_geom_hbond_angle_DHA
_geom_hbond_site_symmetry_A
_geom_hbond_publ_flag
O1 H1 N1 0.84 2.07 2.837(2) 151.9 14_565 yes

loop_
_geom_torsion_atom_site_label_1
_geom_torsion_atom_site_label_2
_geom_torsion_atom_site_label_3
_geom_torsion_atom_site_label_4
_geom_torsion
_geom_torsion_site_symmetry_1
_geom_torsion_site_symmetry_2
_geom_torsion_site_symmetry_3
_geom_torsion_site_symmetry_4
_geom_torsion_publ_flag
O1 C2 C3 C4 178.5(2) . . . . ?
N1 C1 C2 O1 4.1(3) . . . . ?
N1 C1 C2 C3 -176.6(2) . . . . ?
N1 C1 C6 C5 177.1(2) . . . . ?
C1 N1 C7 N2 -174.9(2) . . . . ?
C1 C2 C3 C4 -0.9(3) . . . . ?
C2 C1 C6 C5 0.2(3) . . . . ?
C2 C3 C4 C5 0.5(4) . . . . ?
C3 C4 C5 C6 0.3(4) . . . . ?
C4 C5 C6 C1 -0.6(4) . . . . ?
C6 C1 C2 O1 -178.8(2) . . . . ?
C6 C1 C2 C3 0.5(3) . . . . ?
C7 N1 C1 C2 -143.1(2) . . . . ?
C7 N1 C1 C6 40.0(3) . . . . ?
C8 N2 C7 N1 5.0(3) . . . . ?
C9 N2 C7 N1 177.5(2) . . . . ?
